data_7249472
loop_
_publ_author_name
'Shajan, Daliya K.'
'Pandey, Noopur'
'Ghosh, Animesh'
'Srivastava, Anubha'
'Sanphui, Palash'

_publ_section_title
;
 Pharmaceutical salts to improve diffusion permeability of a BCS class III
 \b-blocker drug atenolol
;
_journal_issue 45
_journal_name_full CrystEngComm
_journal_page_first 6420
_journal_page_last 6431
_journal_paper_doi 10.1039/D4CE01003E
_journal_volume 26
_journal_year 2024
_chemical_formula_moiety 'C14 H23 N2 O3, C2 H O2, H2 O'
_chemical_formula_sum 'C16 H26 N2 O6'
_chemical_formula_weight 342.39
_chemical_name_systematic 'Atenolol fumarate hydrate'
_space_group_crystal_system monoclinic
_space_group_IT_number 14
_space_group_name_Hall '-P 2ybc'
_space_group_name_H-M_alt 'P 1 21/c 1'
_symmetry_Int_Tables_number 14
_audit_creation_date 2022-12-17
_audit_creation_method
;
Olex2 1.2
(compiled 2018.05.29 svn.r3508 for OlexSys, GUI svn.r5506)
;
_audit_update_record
;
2022-12-17 deposited with the CCDC.	2024-10-17 downloaded from the CCDC.
;
_cell_angle_alpha 90
_cell_angle_beta 107.1970(10)
_cell_angle_gamma 90
_cell_formula_units_Z 4
_cell_length_a 11.6451(3)
_cell_length_b 9.4203(3)
_cell_length_c 17.2278(4)
_cell_measurement_reflns_used 9869
_cell_measurement_temperature 298(2)
_cell_measurement_theta_max 28.35
_cell_measurement_theta_min 2.48
_cell_volume 1805.41(9)
_computing_cell_refinement 'SAINT V8.40E (?, 2016)'
_computing_data_reduction 'SAINT V8.40E (?, 2016)'
_computing_molecular_graphics 'Olex2 (Dolomanov et al., 2009)'
_computing_publication_material 'Olex2 (Dolomanov et al., 2009)'
_computing_structure_refinement 'olex2.refine (Bourhis et al., 2015)'
_diffrn_ambient_temperature 298.15
_diffrn_measured_fraction_theta_full 0.9951
_diffrn_measured_fraction_theta_max 0.9951
_diffrn_measurement_device_type 'Bruker APEX-II CCD'
_diffrn_measurement_method '\f and \w scans'
_diffrn_radiation_type 'Mo K\a'
_diffrn_radiation_wavelength 0.71073
_diffrn_reflns_av_R_equivalents 0.0364
_diffrn_reflns_av_unetI/netI 0.0206
_diffrn_reflns_limit_h_max 14
_diffrn_reflns_limit_h_min -15
_diffrn_reflns_limit_k_max 12
_diffrn_reflns_limit_k_min -12
_diffrn_reflns_limit_l_max 23
_diffrn_reflns_limit_l_min -22
_diffrn_reflns_number 38976
_diffrn_reflns_theta_full 28.3521
_diffrn_reflns_theta_max 28.35
_diffrn_reflns_theta_min 2.48
_diffrn_standards_number 0
_exptl_absorpt_coefficient_mu 0.096
_exptl_absorpt_correction_T_max 0.7457
_exptl_absorpt_correction_T_min 0.6839
_exptl_absorpt_correction_type none
_exptl_absorpt_process_details
;
SADABS-2016/2 (Bruker,2016/2) was used for absorption correction.
wR2(int) was 0.0642 before and 0.0506 after correction.
The Ratio of minimum to maximum transmission is 0.9171.
The \l/2 correction factor is Not present.
;
_exptl_crystal_colour colourless
_exptl_crystal_density_diffrn 1.2596
_exptl_crystal_description block
_exptl_crystal_F_000 736.4384
_exptl_crystal_recrystallization_method 'Re-crystallisation from solvent: Acetone-methanol mixture'
_exptl_crystal_size_max 0.41
_exptl_crystal_size_mid 0.19
_exptl_crystal_size_min 0.14
_refine_diff_density_max 0.6879
_refine_diff_density_min -0.2259
_refine_diff_density_rms 0.0470
_refine_ls_d_res_high 0.7483
_refine_ls_d_res_low 8.2288
_refine_ls_goodness_of_fit_ref 1.0452
_refine_ls_hydrogen_treatment mixed
_refine_ls_matrix_type full
_refine_ls_number_constraints 37
_refine_ls_number_parameters 231
_refine_ls_number_reflns 4496
_refine_ls_number_restraints 0
_refine_ls_restrained_S_all 1.0452
_refine_ls_R_factor_all 0.0629
_refine_ls_R_factor_gt 0.0577
_refine_ls_shift/su_max 0.0000
_refine_ls_shift/su_mean 0.0000
_refine_ls_structure_factor_coef Fsqd
_refine_ls_weighting_details 'w=1/[\s^2^(Fo^2^)+(0.0659P)^2^+0.9320P] where P=(Fo^2^+2Fc^2^)/3'
_refine_ls_weighting_scheme calc
_refine_ls_wR_factor_gt 0.1535
_refine_ls_wR_factor_ref 0.1579
_reflns_Friedel_coverage 0.0
_reflns_limit_h_max 14
_reflns_limit_h_min -15
_reflns_limit_k_max 12
_reflns_limit_k_min 0
_reflns_limit_l_max 22
_reflns_limit_l_min 0
_reflns_number_gt 3976
_reflns_number_total 4496
_reflns_threshold_expression I>=2u(I)
_cod_data_source_file d4ce01003e2.cif
_cod_data_source_block ATL-FMA_hyd
_cod_depositor_comments 'Adding full bibliography for 7249472.cif.'
_cod_database_code 7249472
_olex2_refinement_description
;
1. Fixed Uiso
 At 1.2 times of:
  All C(H) groups, All C(H,H) groups, All N(H,H) groups
 At 1.5 times of:
  All C(H,H,H) groups
2.a Ternary CH refined with riding coordinates:
 C10(H10), C12(H12)
2.b Secondary CH2 refined with riding coordinates:
 N2(H2a,H2b), C2(H2c,H2d), C9(H9a,H9b), C11(H11a,H11b)
2.c Aromatic/amide H refined with riding coordinates:
 C16(H16), C4(H4), C5(H5), C7(H7), C8(H8)
2.d X=CH2 refined with riding coordinates:
 N1(H1a,H1b)
2.e Idealised Me refined as rotating group:
 C14(H14a,H14b,H14c), C13(H13a,H13b,H13c)
;
_olex2_submission_special_instructions 'No special instructions were received'

loop_
_space_group_symop_id
_space_group_symop_operation_xyz
1 x,y,z
2 -x,y+1/2,-z+1/2
3 -x,-y,-z
4 x,-y-1/2,z-1/2

loop_
_atom_site_label
_atom_site_type_symbol
_atom_site_fract_x
_atom_site_fract_y
_atom_site_fract_z
_atom_site_U_iso_or_equiv
_atom_site_adp_type
_atom_site_occupancy
_atom_site_refinement_flags_posn
O3 O 0.56190(10) 0.84126(14) 0.50027(7) 0.0420(3) Uani 1.000000 .
O1 O 0.08804(17) 0.27603(17) 0.73466(11) 0.0746(5) Uani 1.000000 .
O4 O 0.84565(11) 0.9780(2) 0.57502(7) 0.0616(4) Uani 1.000000 .
O5 O 0.74741(10) 0.90783(15) 0.45076(7) 0.0477(3) Uani 1.000000 .
O6 O 0.28265(18) 0.0966(3) 0.72210(12) 0.0852(6) Uani 1.000000 .
O2 O 0.39784(11) 0.73402(15) 0.57286(10) 0.0565(4) Uani 1.000000 .
N2 N 0.64354(11) 1.04833(16) 0.61630(8) 0.0381(3) Uani 1.000000 .
H2a H 0.71052(11) 1.02673(16) 0.60288(8) 0.0457(4) Uiso 1.000000 R
H2b H 0.58979(11) 1.08365(16) 0.57163(8) 0.0457(4) Uiso 1.000000 R
N1 N 0.01494(15) 0.48364(19) 0.75996(10) 0.0528(4) Uani 1.000000 .
H1a H 0.03469(15) 0.46653(19) 0.81125(10) 0.0634(5) Uiso 1.000000 R
H1b H -0.02000(15) 0.56219(19) 0.74122(10) 0.0634(5) Uiso 1.000000 R
C1 C 0.03827(16) 0.3892(2) 0.70991(11) 0.0465(4) Uani 1.000000 .
C2 C 0.00506(19) 0.4295(3) 0.62139(12) 0.0590(6) Uani 1.000000 .
C3 C 0.10947(15) 0.5071(2) 0.60440(10) 0.0449(4) Uani 1.000000 .
C4 C 0.2039(2) 0.4338(2) 0.59222(14) 0.0608(6) Uani 1.000000 .
C5 C 0.3043(2) 0.5046(2) 0.58172(15) 0.0608(5) Uani 1.000000 .
C6 C 0.30596(15) 0.6513(2) 0.58358(11) 0.0458(4) Uani 1.000000 .
C9 C 0.51560(15) 0.67475(19) 0.59088(11) 0.0440(4) Uani 1.000000 .
C10 C 0.59754(15) 0.7944(2) 0.58258(10) 0.0435(4) Uani 1.000000 .
C11 C 0.59374(17) 0.9150(2) 0.63984(11) 0.0483(4) Uani 1.000000 .
C12 C 0.67393(15) 1.1625(2) 0.68041(11) 0.0468(4) Uani 1.000000 .
C14 C 0.7323(3) 1.2824(3) 0.64871(18) 0.0787(8) Uani 1.000000 .
C7 C 0.21135(17) 0.7246(2) 0.59543(13) 0.0518(4) Uani 1.000000 .
C8 C 0.11418(17) 0.6533(2) 0.60574(12) 0.0518(4) Uani 1.000000 .
C13 C 0.56366(18) 1.2100(3) 0.70214(13) 0.0616(6) Uani 1.000000 .
C15 C 0.84026(13) 0.94968(17) 0.50362(9) 0.0360(3) Uani 1.000000 .
C16 C 0.95093(13) 0.96913(18) 0.47757(10) 0.0375(3) Uani 1.000000 .
H16 H 0.95008(13) 0.93551(18) 0.42665(10) 0.0450(4) Uiso 1.000000 R
H6a H 0.272(3) 0.093(4) 0.672(2) 0.098(11) Uiso 1.000000 .
H6b H 0.225(3) 0.154(4) 0.725(2) 0.112(13) Uiso 1.000000 .
H4 H 0.2017(2) 0.3352(2) 0.59086(14) 0.0730(7) Uiso 1.000000 R
H5 H 0.3683(2) 0.4539(2) 0.57367(15) 0.0729(6) Uiso 1.000000 R
H7 H 0.21283(17) 0.8233(2) 0.59651(13) 0.0621(5) Uiso 1.000000 R
H8 H 0.05038(17) 0.7046(2) 0.61377(12) 0.0621(5) Uiso 1.000000 R
H10 H 0.68004(15) 0.7583(2) 0.59611(10) 0.0522(5) Uiso 1.000000 R
H12 H 0.73201(15) 1.1240(2) 0.72926(11) 0.0562(5) Uiso 1.000000 R
H2c H -0.01402(19) 0.3447(3) 0.58803(12) 0.0708(7) Uiso 1.000000 R
H2d H -0.06539(19) 0.4901(3) 0.60781(12) 0.0708(7) Uiso 1.000000 R
H9a H 0.54072(15) 0.63682(19) 0.64567(11) 0.0528(5) Uiso 1.000000 R
H9b H 0.51714(15) 0.59880(19) 0.55319(11) 0.0528(5) Uiso 1.000000 R
H14a H 0.7985(12) 1.2465(5) 0.6321(12) 0.1181(12) Uiso 1.000000 GR
H14b H 0.6746(6) 1.3254(15) 0.6031(8) 0.1181(12) Uiso 1.000000 GR
H14c H 0.7610(17) 1.3519(11) 0.6907(4) 0.1181(12) Uiso 1.000000 GR
H13a H 0.5055(7) 1.2470(18) 0.6546(3) 0.0924(8) Uiso 1.000000 GR
H13b H 0.5298(9) 1.1307(5) 0.7227(10) 0.0924(8) Uiso 1.000000 GR
H13c H 0.5855(3) 1.2827(14) 0.7429(8) 0.0924(8) Uiso 1.000000 GR
H3 H 0.622(2) 0.868(3) 0.4861(14) 0.063(7) Uiso 1.000000 .
H11a H 0.63976(17) 0.8890(2) 0.69469(11) 0.0580(5) Uiso 1.000000 R
H11b H 0.51124(17) 0.9311(2) 0.63934(11) 0.0580(5) Uiso 1.000000 R

loop_
_atom_site_aniso_label
_atom_site_aniso_U_11
_atom_site_aniso_U_22
_atom_site_aniso_U_33
_atom_site_aniso_U_12
_atom_site_aniso_U_13
_atom_site_aniso_U_23
O3 0.0308(5) 0.0617(8) 0.0352(6) -0.0076(5) 0.0124(4) 0.0034(5)
O1 0.0958(12) 0.0539(9) 0.0914(12) 0.0089(8) 0.0544(10) 0.0073(8)
O4 0.0328(6) 0.1180(13) 0.0387(6) -0.0077(7) 0.0180(5) -0.0092(7)
O5 0.0345(6) 0.0659(8) 0.0459(7) -0.0140(5) 0.0169(5) -0.0076(6)
O6 0.0667(11) 0.1277(19) 0.0582(11) 0.0102(11) 0.0141(9) 0.0100(11)
O2 0.0380(6) 0.0492(7) 0.0837(10) -0.0040(5) 0.0201(6) 0.0206(7)
N2 0.0268(6) 0.0541(8) 0.0344(6) -0.0086(5) 0.0105(5) -0.0051(6)
N1 0.0567(9) 0.0572(9) 0.0447(8) 0.0043(7) 0.0153(7) 0.0010(7)
C1 0.0425(8) 0.0516(10) 0.0504(9) -0.0138(7) 0.0215(7) -0.0005(8)
C2 0.0522(10) 0.0804(14) 0.0452(10) -0.0327(10) 0.0155(8) -0.0051(9)
C3 0.0440(9) 0.0550(10) 0.0353(8) -0.0181(8) 0.0112(7) -0.0016(7)
C4 0.0811(14) 0.0388(9) 0.0774(14) -0.0151(9) 0.0464(12) -0.0044(9)
C5 0.0644(12) 0.0497(11) 0.0820(15) -0.0004(9) 0.0429(11) 0.0025(10)
C6 0.0392(8) 0.0492(9) 0.0473(9) -0.0108(7) 0.0099(7) 0.0131(7)
C9 0.0391(8) 0.0454(9) 0.0500(9) 0.0009(7) 0.0170(7) 0.0081(7)
C10 0.0354(8) 0.0549(10) 0.0410(8) -0.0029(7) 0.0128(6) 0.0044(7)
C11 0.0512(9) 0.0582(11) 0.0396(8) -0.0117(8) 0.0195(7) 0.0006(8)
C12 0.0333(7) 0.0646(11) 0.0405(8) -0.0067(7) 0.0076(6) -0.0139(8)
C14 0.0811(16) 0.0724(15) 0.0934(18) -0.0377(13) 0.0424(14) -0.0320(14)
C7 0.0465(9) 0.0415(9) 0.0648(11) -0.0025(7) 0.0126(8) 0.0140(8)
C8 0.0430(9) 0.0546(11) 0.0567(11) -0.0001(8) 0.0132(8) 0.0129(9)
C13 0.0498(10) 0.0850(15) 0.0526(11) 0.0032(10) 0.0193(9) -0.0167(10)
C15 0.0285(7) 0.0448(8) 0.0388(8) 0.0005(6) 0.0161(6) 0.0028(6)
C16 0.0315(7) 0.0489(9) 0.0374(7) -0.0005(6) 0.0185(6) -0.0009(6)

loop_
_atom_type_symbol
_atom_type_scat_dispersion_real
_atom_type_scat_dispersion_imag
_atom_type_scat_Cromer_Mann_a1
_atom_type_scat_Cromer_Mann_a2
_atom_type_scat_Cromer_Mann_a3
_atom_type_scat_Cromer_Mann_a4
_atom_type_scat_Cromer_Mann_b1
_atom_type_scat_Cromer_Mann_b2
_atom_type_scat_Cromer_Mann_b3
_atom_type_scat_Cromer_Mann_b4
_atom_type_scat_Cromer_Mann_c
_atom_type_scat_source
_atom_type_scat_dispersion_source
H 0.00000 0.00000 0.49300 0.32291 0.14019 0.04081 10.51090 26.12570 3.14236 57.79970 0.0030380000826 'International Tables Volume C Table 6.1.1.4 (pp. 500-502)' 'Henke, Gullikson and Davis, At. Data and Nucl. Data Tables, 1993, 54, 2'
C 0.00347 0.00161 2.31000 1.02000 1.58860 0.86500 20.84390 10.20750 0.56870 51.65120 0.215599998832 'International Tables Volume C Table 6.1.1.4 (pp. 500-502)' 'Henke, Gullikson and Davis, At. Data and Nucl. Data Tables, 1993, 54, 2'
O 0.01158 0.00611 3.04850 2.28680 1.54630 0.86700 13.27710 5.70110 0.32390 32.90890 0.250800013542 'International Tables Volume C Table 6.1.1.4 (pp. 500-502)' 'Henke, Gullikson and Davis, At. Data and Nucl. Data Tables, 1993, 54, 2'
N 0.00653 0.00323 12.21260 3.13220 2.01250 1.16630 0.00570 9.89330 28.99750 0.58260 -11.5290002823 'International Tables Volume C Table 6.1.1.4 (pp. 500-502)' 'Henke, Gullikson and Davis, At. Data and Nucl. Data Tables, 1993, 54, 2'

loop_
_geom_angle_atom_site_label_1
_geom_angle_atom_site_label_2
_geom_angle_atom_site_label_3
_geom_angle
_geom_angle_site_symmetry_1
_geom_angle_site_symmetry_3
_geom_angle_publ_flag
H3 O3 C10 110.8(16) . . ?
H6b O6 H6a 102(3) . . ?
C9 O2 C6 118.89(14) . . ?
H2b N2 H2a 107.5 . . ?
C11 N2 H2a 108.44(9) . . ?
C11 N2 H2b 108.44(9) . . ?
C12 N2 H2a 108.44(8) . . ?
C12 N2 H2b 108.44(9) . . ?
C12 N2 C11 115.36(13) . . ?
H1b N1 H1a 120.0 . . ?
C1 N1 H1a 120.0 . . ?
C1 N1 H1b 120.0 . . ?
N1 C1 O1 121.65(19) . . ?
C2 C1 O1 121.55(19) . . ?
C2 C1 N1 116.75(19) . . ?
C3 C2 C1 109.59(15) . . ?
H2c C2 C1 109.75(12) . . ?
H2c C2 C3 109.75(11) . . ?
H2d C2 C1 109.75(12) . . ?
H2d C2 C3 109.75(13) . . ?
H2d C2 H2c 108.2 . . ?
C4 C3 C2 120.87(18) . . ?
C8 C3 C2 120.51(19) . . ?
C8 C3 C4 118.51(16) . . ?
C5 C4 C3 121.28(18) . . ?
H4 C4 C3 119.36(11) . . ?
H4 C4 C5 119.36(12) . . ?
C6 C5 C4 118.60(19) . . ?
H5 C5 C4 120.70(12) . . ?
H5 C5 C6 120.70(11) . . ?
C5 C6 O2 124.61(18) . . ?
C7 C6 O2 115.23(17) . . ?
C7 C6 C5 120.16(17) . . ?
C10 C9 O2 106.31(14) . . ?
H9a C9 O2 110.47(9) . . ?
H9a C9 C10 110.47(9) . . ?
H9b C9 O2 110.47(10) . . ?
H9b C9 C10 110.47(10) . . ?
H9b C9 H9a 108.7 . . ?
C9 C10 O3 108.61(14) . . ?
C11 C10 O3 111.08(15) . . ?
C11 C10 C9 110.94(14) . . ?
H10 C10 O3 108.72(8) . . ?
H10 C10 C9 108.72(9) . . ?
H10 C10 C11 108.72(10) . . ?
C10 C11 N2 111.53(13) . . ?
H11a C11 N2 109.32(9) . . ?
H11a C11 C10 109.32(10) . . ?
H11b C11 N2 109.32(9) . . ?
H11b C11 C10 109.32(9) . . ?
H11b C11 H11a 108.0 . . ?
C14 C12 N2 107.68(15) . . ?
C13 C12 N2 111.18(14) . . ?
C13 C12 C14 112.1(2) . . ?
H12 C12 N2 108.59(9) . . ?
H12 C12 C14 108.59(14) . . ?
H12 C12 C13 108.59(11) . . ?
H14a C14 C12 109.5 . . ?
H14b C14 C12 109.5 . . ?
H14b C14 H14a 109.5 . . ?
H14c C14 C12 109.5 . . ?
H14c C14 H14a 109.5 . . ?
H14c C14 H14b 109.5 . . ?
C8 C7 C6 120.33(18) . . ?
H7 C7 C6 119.83(10) . . ?
H7 C7 C8 119.83(12) . . ?
C7 C8 C3 121.13(19) . . ?
H8 C8 C3 119.44(11) . . ?
H8 C8 C7 119.44(12) . . ?
H13a C13 C12 109.5 . . ?
H13b C13 C12 109.5 . . ?
H13b C13 H13a 109.5 . . ?
H13c C13 C12 109.5 . . ?
H13c C13 H13a 109.5 . . ?
H13c C13 H13b 109.5 . . ?
O5 C15 O4 124.55(14) . . ?
C16 C15 O4 118.37(14) . . ?
C16 C15 O5 117.07(13) . . ?
C16 C16 C15 123.74(18) 3_776 . ?
H16 C16 C15 118.13(9) . . ?

loop_
_geom_bond_atom_site_label_1
_geom_bond_atom_site_label_2
_geom_bond_distance
_geom_bond_site_symmetry_2
_geom_bond_publ_flag
O3 C10 1.425(2) . ?
O3 H3 0.85(2) . ?
O1 C1 1.228(2) . ?
O4 C15 1.2420(19) . ?
O5 C15 1.2536(19) . ?
O6 H6a 0.84(4) . ?
O6 H6b 0.87(4) . ?
O2 C6 1.380(2) . ?
O2 C9 1.427(2) . ?
N2 H2a 0.9000 . ?
N2 H2b 0.9000 . ?
N2 C11 1.489(2) . ?
N2 C12 1.507(2) . ?
N1 H1a 0.8600 . ?
N1 H1b 0.8600 . ?
N1 C1 1.322(2) . ?
C1 C2 1.507(3) . ?
C2 C3 1.520(2) . ?
C2 H2c 0.9700 . ?
C2 H2d 0.9700 . ?
C3 C4 1.366(3) . ?
C3 C8 1.379(3) . ?
C4 C5 1.403(3) . ?
C4 H4 0.9300 . ?
C5 C6 1.382(3) . ?
C5 H5 0.9300 . ?
C6 C7 1.366(3) . ?
C9 C10 1.511(2) . ?
C9 H9a 0.9700 . ?
C9 H9b 0.9700 . ?
C10 C11 1.514(3) . ?
C10 H10 0.9800 . ?
C11 H11a 0.9700 . ?
C11 H11b 0.9700 . ?
C12 C14 1.502(3) . ?
C12 C13 1.508(2) . ?
C12 H12 0.9800 . ?
C14 H14a 0.9600 . ?
C14 H14b 0.9600 . ?
C14 H14c 0.9600 . ?
C7 C8 1.372(3) . ?
C7 H7 0.9300 . ?
C8 H8 0.9300 . ?
C13 H13a 0.9600 . ?
C13 H13b 0.9600 . ?
C13 H13c 0.9600 . ?
C15 C16 1.4960(19) . ?
C16 C16 1.311(3) 3_776 ?
C16 H16 0.9300 . ?
